data_7246257
loop_
_publ_author_name
'Stoesser, Julian'
'Engelage, Elric'
'Belmonte, Debora'
'Huber, Stefan M.'

_publ_section_title
;
 Just at the limit: binding studies with neutral brominated
 terphenyl-derived halogen bond donors
;
_journal_issue 10
_journal_name_full CrystEngComm
_journal_page_first 1501
_journal_page_last 1506
_journal_paper_doi 10.1039/D2CE01629J
_journal_volume 25
_journal_year 2023
_chemical_formula_moiety 'C18 Br4 F10, C9 H18 N3, I'
_chemical_formula_sum 'C27 H18 Br4 F10 I N3'
_chemical_formula_weight 1020.98
_space_group_crystal_system orthorhombic
_space_group_IT_number 57
_space_group_name_Hall '-P 2c 2b'
_space_group_name_H-M_alt 'P b c m'
_atom_sites_solution_hydrogens geom
_atom_sites_solution_primary 'dual space'
_atom_sites_solution_secondary difmap
_audit_creation_method SHELXL-2018/3
_audit_update_record
;
2022-07-04 deposited with the CCDC.	2023-02-06 downloaded from the CCDC.
;
_cell_angle_alpha 90
_cell_angle_beta 90
_cell_angle_gamma 90
_cell_formula_units_Z 8
_cell_length_a 20.3907(4)
_cell_length_b 7.68010(10)
_cell_length_c 42.9380(10)
_cell_measurement_reflns_used 5995
_cell_measurement_temperature 170(2)
_cell_measurement_theta_max 66.5
_cell_measurement_theta_min 3.0
_cell_volume 6724.2(2)
_computing_cell_refinement 'CrysAlisPro 1.171.40.20a (Rigaku OD, 2018)'
_computing_data_collection 'CrysAlisPro 1.171.40.20a (Rigaku OD, 2018)'
_computing_data_reduction 'CrysAlisPro 1.171.40.20a (Rigaku OD, 2018)'
_computing_molecular_graphics
;
 Diamond 4 - Crystal and Molecular Structure Visualization
  Crystal Impact - Dr. H. Putz & Dr. K. Brandenburg GbR, 
  Kreuzherrenstr. 102, 53227 Bonn, Germany
  http://www.crystalimpact.com/diamond
 Mercury CSD 2.0 - New Features for the Visualization 
 and Investigation of Crystal Structures
  C. F. Macrae, I. J. Bruno, J. A. Chisholm, P. R. Edgington, P. McCabe,
  E. Pidcock, 
  L. Rodriguez-Monge, R. Taylor, J. van de Streek and P. A. Wood, 
  J. Appl. Cryst., 41, 466-470, 2008
;
_computing_publication_material 'WinGX L. J. Farrugia, J. Appl. Crystallogr., 1999, 32, 837-838.'
_computing_structure_refinement 'SHELXL-2018/3 (Sheldrick, 2018)'
_computing_structure_solution
;
 shelXT  G. M. Sheldrick, Acta Crystallogr., Sect. A: Found. Crystallogr.,
 2008, 64, 112-122.
 shelXle C. B. Huebschle, G. M. Sheldrick and B. Dittrich J. Appl. Cryst.
  (2011). 44, 1281-1284
;
_diffrn_ambient_environment N~2~
_diffrn_ambient_temperature 169.99(10)
_diffrn_detector 'CCD plate'
_diffrn_detector_type HyPix
_diffrn_measured_fraction_theta_full 0.997
_diffrn_measured_fraction_theta_max 0.997
_diffrn_measurement_details
;
List of Runs (angles in degrees, time in seconds):

  # Type    Start    End  Width  t~exp~   \w     \q     \k     \f   Frames
#--------------------------------------------------------------------------
  1  \w    -31.00  26.00   0.50    1.30    --  -47.45   5.00 -34.00  114
  2  \w    -40.00   8.00   0.50    1.30    --  -47.45  38.00   0.00   96
  3  \w    -48.00 -23.00   0.50    7.50    --  -86.25  45.00 -90.00   50
  4  \w    -54.00 -14.00   0.50    7.50    --  -86.25  61.00-180.00   80
  5  \w    -86.00 -44.00   0.50    7.50    --  -86.25 125.00  60.00   84
  6  \w   -120.00 -25.00   0.50    1.30    --  -47.45  -5.00 149.00  190
  7  \w    -18.00   7.00   0.50    1.30    --   47.45  -5.00 149.00   50
  8  \w     44.00  70.00   0.50    7.50    --  106.49 -61.00  30.00   52
  9  \w     77.00 105.00   0.50    7.50    --  106.49 -94.00 -30.00   56
 10  \w     73.00  99.00   0.50    7.50    --  106.49-125.00  60.00   52
 11  \w     86.00 111.00   0.50    7.50    --  106.49-125.00 150.00   50
 12  \w     41.00  72.00   0.50    7.50    --  106.49-125.00 150.00   62
 13  \w     35.00  62.00   0.50    7.50    --  106.49 -61.00   0.00   54
 14  \w     45.00  70.00   0.50    7.50    --  106.49 -61.00 -60.00   50
 15  \w     34.00  59.00   0.50    7.50    --  106.49 -61.00-120.00   50
 16  \w     77.00 108.00   0.50    7.50    --  106.49 -77.00-150.00   62
 17  \w     60.00  86.00   0.50    1.30    --   47.45   5.00 -34.00   52
 18  \w     66.00 178.00   0.50    7.50    --  106.49   5.00 -34.00  224
 19  \w    140.00 177.00   0.50    7.50    --  106.49  15.00-150.00   74
 20  \w    128.00 153.00   0.50    7.50    --  106.49  45.00-180.00   50
 21  \w    110.00 136.00   0.50    7.50    --  106.49  15.00-150.00   52
 22  \w     39.00  64.00   0.50    7.50    --  106.49 -77.00-150.00   50
 23  \w     36.00  62.00   0.50    7.50    --  106.49 -61.00 -30.00   52
 24  \w     34.00  68.00   0.50    7.50    --  106.49 -94.00 -30.00   68
 25  \w   -132.00 -92.00   0.50    7.50    --  -86.25  -5.00 149.00   80
;
_diffrn_measurement_device 'four-circle diffractometer'
_diffrn_measurement_device_type 'XtaLAB Synergy, Dualflex, HyPix'
_diffrn_measurement_method '\w scans'
_diffrn_orient_matrix_type 'CrysAlisPro convention (1999,Acta A55,543-557)'
_diffrn_orient_matrix_UB_11 0.0235784000
_diffrn_orient_matrix_UB_12 0.0058554000
_diffrn_orient_matrix_UB_13 0.0340557000
_diffrn_orient_matrix_UB_21 0.0716818000
_diffrn_orient_matrix_UB_22 0.0079351000
_diffrn_orient_matrix_UB_23 -0.0112294000
_diffrn_orient_matrix_UB_31 -0.0034626000
_diffrn_orient_matrix_UB_32 0.2002735000
_diffrn_orient_matrix_UB_33 -0.0005552000
_diffrn_radiation_monochromator mirror
_diffrn_radiation_probe x-ray
_diffrn_radiation_type 'Cu K\a'
_diffrn_radiation_wavelength 1.54184
_diffrn_reflns_av_R_equivalents 0.0505
_diffrn_reflns_av_unetI/netI 0.0324
_diffrn_reflns_Laue_measured_fraction_full 0.997
_diffrn_reflns_Laue_measured_fraction_max 0.997
_diffrn_reflns_limit_h_max 24
_diffrn_reflns_limit_h_min -24
_diffrn_reflns_limit_k_max 9
_diffrn_reflns_limit_k_min -4
_diffrn_reflns_limit_l_max 50
_diffrn_reflns_limit_l_min -50
_diffrn_reflns_number 39157
_diffrn_reflns_point_group_measured_fraction_full 0.997
_diffrn_reflns_point_group_measured_fraction_max 0.997
_diffrn_reflns_theta_full 66.496
_diffrn_reflns_theta_max 66.496
_diffrn_reflns_theta_min 2.989
_diffrn_source 'micro-focus sealed X-ray tube'
_diffrn_source_type 'PhotonJet (Cu) X-ray Source'
_exptl_absorpt_coefficient_mu 13.782
_exptl_absorpt_correction_T_max 0.682
_exptl_absorpt_correction_T_min 0.230
_exptl_absorpt_correction_type gaussian
_exptl_absorpt_process_details
;
CrysAlisPro 1.171.40.20a (Rigaku Oxford Diffraction, 2018)
Numerical absorption correction based on gaussian integration over
			a multifaceted crystal model
Empirical absorption correction using spherical harmonics,
 implemented in SCALE3 ABSPACK scaling algorithm.
;
_exptl_crystal_colour 'translucent colourless'
_exptl_crystal_density_diffrn 2.017
_exptl_crystal_description plate
_exptl_crystal_F_000 3872
_exptl_crystal_recrystallization_method 'Re-crystallisation from solvent: Slow evaporation of dichloromethane'
_exptl_crystal_size_max 0.256
_exptl_crystal_size_mid 0.074
_exptl_crystal_size_min 0.057
_refine_diff_density_max 0.717
_refine_diff_density_min -0.733
_refine_diff_density_rms 0.090
_refine_ls_extinction_method none
_refine_ls_goodness_of_fit_ref 1.145
_refine_ls_hydrogen_treatment constr
_refine_ls_matrix_type full
_refine_ls_number_parameters 532
_refine_ls_number_reflns 5995
_refine_ls_number_restraints 10
_refine_ls_restrained_S_all 1.144
_refine_ls_R_factor_all 0.0501
_refine_ls_R_factor_gt 0.0442
_refine_ls_shift/su_max 0.001
_refine_ls_shift/su_mean 0.000
_refine_ls_structure_factor_coef Fsqd
_refine_ls_weighting_details 'w=1/[\s^2^(Fo^2^)+(0.0315P)^2^+20.2053P] where P=(Fo^2^+2Fc^2^)/3'
_refine_ls_weighting_scheme calc
_refine_ls_wR_factor_gt 0.1022
_refine_ls_wR_factor_ref 0.1051
_reflns_Friedel_coverage 0.000
_reflns_number_gt 5328
_reflns_number_total 5995
_reflns_threshold_expression 'I > 2\s(I)'
_cod_data_source_file d2ce01629j3.cif
_cod_data_source_block js-pbr4i
_cod_depositor_comments
;
The following automatic conversions were performed:

data item '_atom_sites_solution_secondary' value 'diffmap' was
changed to 'difmap'.

Automatic conversion script
Id: cif_fix_values 7556 2019-12-06 15:28:31Z antanas 

 Adding full bibliography for 7246252--7246257.cif.
;
_cod_database_code 7246257
_shelx_shelxl_version_number 2018/3
_shelx_space_group_comment
;
The symmetry employed for this shelxl refinement is uniquely defined
by the following loop, which should always be used as a source of
symmetry information in preference to the above space-group names.
They are only intended as comments.
;
_oxdiff_exptl_absorpt_empirical_full_min 0.467
_oxdiff_exptl_absorpt_empirical_full_max 2.104
_oxdiff_exptl_absorpt_empirical_details
;
Empirical correction (ABSPACK) includes:
- Absorption correction using spherical harmonics
- Frame scaling
- Detector area scaling
;

loop_
_space_group_symop_operation_xyz
'x, y, z'
'-x, -y, z+1/2'
'-x, y+1/2, -z+1/2'
'x, -y+1/2, -z'
'-x, -y, -z'
'x, y, -z-1/2'
'x, -y-1/2, z-1/2'
'-x, y-1/2, z'

loop_
_atom_site_label
_atom_site_type_symbol
_atom_site_fract_x
_atom_site_fract_y
_atom_site_fract_z
_atom_site_U_iso_or_equiv
_atom_site_adp_type
_atom_site_occupancy
_atom_site_site_symmetry_order
_atom_site_calc_flag
_atom_site_refinement_flags_posn
_atom_site_refinement_flags_adp
_atom_site_refinement_flags_occupancy
_atom_site_disorder_assembly
_atom_site_disorder_group
I2 I 0.14272(3) 0.250000 0.500000 0.04968(14) Uani 1 2 d S T P . .
N1 N 0.2738(4) 0.750000 0.500000 0.073(2) Uani 1 2 d S T P . .
N2 N 0.1173(2) 0.6735(6) 0.45959(11) 0.0531(11) Uani 1 1 d . . . . .
C19 C 0.3104(4) 0.6875(11) 0.4729(2) 0.099(3) Uani 1 1 d . . . . .
H19A H 0.328557 0.787078 0.461534 0.149 Uiso 1 1 calc R U . . .
H19B H 0.280939 0.621948 0.459214 0.149 Uiso 1 1 calc R U . . .
H19C H 0.346191 0.611721 0.479843 0.149 Uiso 1 1 calc R U . . .
C20 C 0.2080(4) 0.750000 0.500000 0.058(2) Uani 1 2 d S T P . .
C21 C 0.1496(3) 0.7193(7) 0.48532(15) 0.0492(13) Uani 1 1 d . . . . .
C22 C 0.0466(3) 0.6423(10) 0.46133(15) 0.0648(17) Uani 1 1 d . . . . .
H22A H 0.026450 0.668830 0.441155 0.097 Uiso 1 1 calc R U . . .
H22B H 0.027388 0.717302 0.477400 0.097 Uiso 1 1 calc R U . . .
H22C H 0.038528 0.520054 0.466612 0.097 Uiso 1 1 calc R U . . .
C23 C 0.1511(4) 0.6065(9) 0.43283(15) 0.0693(18) Uani 1 1 d . . . . .
H23A H 0.122512 0.614942 0.414532 0.104 Uiso 1 1 calc R U . . .
H23B H 0.162689 0.484327 0.436424 0.104 Uiso 1 1 calc R U . . .
H23C H 0.191035 0.674461 0.429259 0.104 Uiso 1 1 calc R U . . .
F4 F 0.26753(16) 0.0097(4) 0.38318(8) 0.0537(8) Uani 1 1 d . . . . .
F5 F 0.32705(17) 0.5964(4) 0.39160(9) 0.0676(10) Uani 1 1 d . . . . .
F6 F 0.21363(19) 0.6907(4) 0.36402(10) 0.0699(10) Uani 1 1 d . . . . .
F7 F 0.12652(18) 0.4473(4) 0.34651(9) 0.0628(9) Uani 1 1 d . . . . .
C7 C 0.3000(3) 0.2997(7) 0.38772(13) 0.0461(13) Uani 1 1 d . . . . .
C8 C 0.2851(3) 0.4730(7) 0.38287(15) 0.0535(15) Uani 1 1 d . . . . .
C9 C 0.2271(3) 0.5212(7) 0.36870(15) 0.0554(15) Uani 1 1 d . . . . .
C10 C 0.1827(3) 0.3964(7) 0.35973(13) 0.0483(13) Uani 1 1 d . . . . .
C11 C 0.1948(3) 0.2209(6) 0.36457(12) 0.0427(12) Uani 1 1 d . . . . .
C12 C 0.2539(3) 0.1802(7) 0.37842(13) 0.0455(13) Uani 1 1 d . . . . .
Br1A Br 0.40692(16) 0.2897(3) 0.33637(8) 0.0742(8) Uani 0.619(9) 1 d . . P A 1
Br2A Br 0.2881(3) 0.1927(10) 0.45617(18) 0.0514(8) Uani 0.619(9) 1 d . . P A 1
Br3A Br 0.2080(3) 0.1177(10) 0.29642(18) 0.0558(10) Uani 0.58(3) 1 d . . P B 1
Br4A Br 0.1072(4) 0.0890(10) 0.4166(2) 0.0413(8) Uani 0.58(3) 1 d . . P B 1
F1A F 0.5308(5) 0.201(2) 0.3731(3) 0.114(4) Uani 0.619(9) 1 d D . P A 1
F2A F 0.5422(6) 0.103(3) 0.4332(3) 0.105(4) Uani 0.619(9) 1 d D . P A 1
F3A F 0.4372(9) 0.101(3) 0.4705(3) 0.085(3) Uani 0.619(9) 1 d D . P A 1
F8A F 0.01471(19) -0.1710(5) 0.38828(9) 0.0757(11) Uani 0.58(3) 1 d . . P B 1
F9A F 0.010(2) -0.280(4) 0.3256(8) 0.073(6) Uani 0.58(3) 1 d . . P B 1
F10A F 0.0827(16) -0.132(4) 0.2853(3) 0.077(7) Uani 0.58(3) 1 d D . P B 1
C1A C 0.4169(10) 0.248(3) 0.3795(3) 0.056(4) Uani 0.619(9) 1 d . . P A 1
C2A C 0.4761(5) 0.1950(18) 0.3910(3) 0.064(2) Uani 0.619(9) 1 d D . P A 1
C3A C 0.4841(6) 0.155(2) 0.4226(4) 0.060(3) Uani 0.619(9) 1 d D . P A 1
C4A C 0.4303(7) 0.151(2) 0.4414(3) 0.064(2) Uani 0.619(9) 1 d D . P A 1
C5A C 0.3719(10) 0.194(3) 0.4299(6) 0.045(3) Uani 0.619(9) 1 d . . P A 1
C6A C 0.3636(3) 0.2471(8) 0.40174(18) 0.0587(16) Uani 0.619(9) 1 d . . P A 1
C13A C 0.1462(3) 0.0874(6) 0.35509(13) 0.0446(12) Uani 0.58(3) 1 d . . P B 1
C14A C 0.1037(3) 0.0172(7) 0.37686(13) 0.0474(11) Uani 0.58(3) 1 d . . P B 1
C15A C 0.0579(3) -0.1032(8) 0.36761(15) 0.0585(11) Uani 0.58(3) 1 d . . P B 1
C16A C 0.0529(3) -0.1527(8) 0.33703(16) 0.0625(17) Uani 0.58(3) 1 d D . P B 1
C17A C 0.0956(3) -0.0849(7) 0.31519(15) 0.0585(11) Uani 0.58(3) 1 d D . P B 1
C18A C 0.1455(7) 0.027(2) 0.3238(7) 0.0474(11) Uani 0.58(3) 1 d D . P B 1
Br1B Br 0.4299(4) 0.3118(7) 0.3488(2) 0.1039(16) Uani 0.381(9) 1 d . . P A 2
Br2B Br 0.2962(6) 0.1836(19) 0.4610(3) 0.064(2) Uani 0.381(9) 1 d . . P A 2
Br3B Br 0.1970(8) 0.1125(14) 0.2917(3) 0.073(2) Uani 0.42(3) 1 d . . P B 2
Br4B Br 0.1135(5) 0.0706(14) 0.4231(3) 0.0393(10) Uani 0.42(3) 1 d . . P B 2
F1B F 0.5401(8) 0.198(4) 0.3908(5) 0.114(4) Uani 0.381(9) 1 d D . P A 2
F2B F 0.5382(11) 0.104(5) 0.4494(5) 0.105(4) Uani 0.381(9) 1 d D . P A 2
F3B F 0.4225(17) 0.080(6) 0.4802(6) 0.085(3) Uani 0.381(9) 1 d D . P A 2
F8B F 0.01471(19) -0.1710(5) 0.38828(9) 0.0757(11) Uani 0.42(3) 1 d . . P B 2
F9B F 0.006(3) -0.253(6) 0.3323(12) 0.078(9) Uani 0.42(3) 1 d . . P B 2
F10B F 0.098(2) -0.150(5) 0.2861(4) 0.072(8) Uani 0.42(3) 1 d D . P B 2
C1B C 0.4269(18) 0.241(6) 0.3915(6) 0.056(4) Uani 0.381(9) 1 d . . P A 2
C2B C 0.4836(10) 0.194(4) 0.4072(7) 0.064(2) Uani 0.381(9) 1 d D . P A 2
C3B C 0.4788(11) 0.137(4) 0.4371(5) 0.060(3) Uani 0.381(9) 1 d D . P A 2
C4B C 0.4185(12) 0.134(4) 0.4508(6) 0.064(2) Uani 0.381(9) 1 d D . P A 2
C5B C 0.3574(19) 0.191(6) 0.4371(11) 0.045(3) Uani 0.381(9) 1 d . . P A 2
C6B C 0.3636(3) 0.2471(8) 0.40174(18) 0.0587(16) Uani 0.381(9) 1 d . . P A 2
C13B C 0.1462(3) 0.0874(6) 0.35509(13) 0.0446(12) Uani 0.42(3) 1 d . . P B 2
C14B C 0.1037(3) 0.0172(7) 0.37686(13) 0.0474(11) Uani 0.42(3) 1 d . . P B 2
C15B C 0.0579(3) -0.1032(8) 0.36761(15) 0.0585(11) Uani 0.42(3) 1 d . . P B 2
C16B C 0.0529(3) -0.1527(8) 0.33703(16) 0.0625(17) Uani 0.42(3) 1 d D . P B 2
C17B C 0.0956(3) -0.0849(7) 0.31519(15) 0.0585(11) Uani 0.42(3) 1 d D . P B 2
C18B C 0.1381(10) 0.042(3) 0.3244(9) 0.0474(11) Uani 0.42(3) 1 d D . P B 2
N3A N 0.2350(7) 0.6791(14) 0.250000 0.074(4) Uani 0.652(8) 2 d S T P C 1
N5A N 0.3803(4) 0.8356(11) 0.29206(18) 0.061(2) Uani 0.652(8) 1 d . . P C 1
C24A C 0.3496(3) 0.7978(8) 0.26601(14) 0.0562(15) Uani 0.652(8) 1 d . . P C 1
C25A C 0.2951(7) 0.7489(16) 0.250000 0.056(3) Uani 0.652(8) 2 d S T P C 1
C26A C 0.2090(6) 0.6083(15) 0.2795(3) 0.087(4) Uani 0.652(8) 1 d . . P C 1
H26A H 0.164453 0.564234 0.276098 0.130 Uiso 0.652(8) 1 calc R U P C 1
H26B H 0.208054 0.700503 0.295238 0.130 Uiso 0.652(8) 1 calc R U P C 1
H26C H 0.237227 0.513124 0.286642 0.130 Uiso 0.652(8) 1 calc R U P C 1
C27A C 0.3479(16) 0.800(4) 0.3197(5) 0.072(4) Uani 0.652(8) 1 d . . P C 1
H27A H 0.375412 0.834390 0.337326 0.087 Uiso 0.652(8) 1 calc R U P C 1
H27B H 0.338711 0.674610 0.320938 0.087 Uiso 0.652(8) 1 calc R U P C 1
H27C H 0.306514 0.864611 0.320315 0.087 Uiso 0.652(8) 1 calc R U P C 1
C28A C 0.4490(6) 0.892(2) 0.2915(3) 0.085(4) Uani 0.652(8) 1 d . . P C 1
H28A H 0.465291 0.903216 0.312850 0.127 Uiso 0.652(8) 1 calc R U P C 1
H28B H 0.452244 1.004763 0.280900 0.127 Uiso 0.652(8) 1 calc R U P C 1
H28C H 0.475398 0.805695 0.280265 0.127 Uiso 0.652(8) 1 calc R U P C 1
I1A I 0.3453(3) 0.2862(5) 0.250000 0.0621(7) Uani 0.725(17) 2 d S T P D 1
N3B N 0.4636(8) 0.919(3) 0.250000 0.049(5) Uani 0.348(8) 2 d S T P C 2
N5B N 0.3200(8) 0.747(2) 0.2929(4) 0.066(5) Uani 0.348(8) 1 d . . P C 2
C24B C 0.3496(3) 0.7978(8) 0.26601(14) 0.0562(15) Uani 0.348(8) 1 d . . P C 2
C25B C 0.4043(16) 0.842(3) 0.250000 0.063(8) Uani 0.348(8) 2 d S T P C 2
C26B C 0.4890(10) 0.989(3) 0.2789(4) 0.061(5) Uani 0.348(8) 1 d . . P C 2
H26D H 0.536897 0.998458 0.277605 0.092 Uiso 0.348(8) 1 calc R U P C 2
H26E H 0.477196 0.911634 0.296157 0.092 Uiso 0.348(8) 1 calc R U P C 2
H26F H 0.470230 1.104825 0.282588 0.092 Uiso 0.348(8) 1 calc R U P C 2
C27B C 0.357(3) 0.777(9) 0.3267(12) 0.072(4) Uani 0.348(8) 1 d . . P C 2
H27D H 0.324644 0.812146 0.342358 0.108 Uiso 0.348(8) 1 calc R U P C 2
H27E H 0.390173 0.868806 0.324525 0.108 Uiso 0.348(8) 1 calc R U P C 2
H27F H 0.378242 0.668709 0.333247 0.108 Uiso 0.348(8) 1 calc R U P C 2
C28B C 0.2573(12) 0.656(3) 0.2935(6) 0.082(7) Uani 0.348(8) 1 d . . P C 2
H28D H 0.264341 0.534030 0.299615 0.122 Uiso 0.348(8) 1 calc R U P C 2
H28E H 0.237449 0.659310 0.272709 0.122 Uiso 0.348(8) 1 calc R U P C 2
H28F H 0.227979 0.711894 0.308492 0.122 Uiso 0.348(8) 1 calc R U P C 2
I1B I 0.3633(4) 0.3072(10) 0.250000 0.0621(7) Uani 0.275(17) 2 d S T P D 2

loop_
_atom_site_aniso_label
_atom_site_aniso_U_11
_atom_site_aniso_U_22
_atom_site_aniso_U_33
_atom_site_aniso_U_23
_atom_site_aniso_U_13
_atom_site_aniso_U_12
I2 0.0523(3) 0.0453(3) 0.0514(3) 0.0036(2) 0.000 0.000
N1 0.036(4) 0.066(5) 0.116(7) -0.024(5) 0.000 0.000
N2 0.050(3) 0.052(3) 0.058(3) -0.002(2) 0.002(2) 0.006(2)
C19 0.048(4) 0.073(5) 0.176(9) -0.030(6) 0.024(5) 0.010(4)
C20 0.049(5) 0.040(4) 0.084(6) -0.009(4) 0.000 0.000
C21 0.042(3) 0.031(3) 0.074(4) -0.002(2) -0.001(3) 0.002(2)
C22 0.056(4) 0.076(4) 0.062(4) 0.007(3) -0.018(3) -0.003(3)
C23 0.092(5) 0.055(4) 0.061(4) -0.005(3) 0.012(4) 0.010(4)
F4 0.0609(19) 0.0279(14) 0.072(2) -0.0018(14) 0.0092(16) 0.0008(13)
F5 0.059(2) 0.0392(17) 0.104(3) -0.0101(18) 0.017(2) -0.0173(15)
F6 0.076(2) 0.0247(15) 0.109(3) 0.0008(17) 0.016(2) -0.0022(15)
F7 0.067(2) 0.0394(17) 0.082(2) 0.0048(16) 0.0030(18) 0.0011(16)
C7 0.045(3) 0.036(3) 0.057(3) -0.005(2) 0.023(2) -0.004(2)
C8 0.056(3) 0.036(3) 0.069(4) -0.008(3) 0.024(3) -0.011(3)
C9 0.064(4) 0.025(3) 0.078(4) -0.002(3) 0.022(3) -0.005(2)
C10 0.052(3) 0.037(3) 0.055(3) 0.001(2) 0.013(3) 0.001(2)
C11 0.055(3) 0.031(3) 0.042(3) -0.003(2) 0.020(2) -0.005(2)
C12 0.051(3) 0.031(3) 0.054(3) -0.003(2) 0.019(3) -0.002(2)
Br1A 0.0668(13) 0.0786(11) 0.0773(14) 0.0106(9) 0.0349(10) 0.0073(8)
Br2A 0.0476(11) 0.0612(13) 0.045(2) -0.0015(12) -0.0069(16) 0.0021(12)
Br3A 0.066(2) 0.0577(13) 0.044(2) -0.0075(14) 0.0060(11) -0.0052(8)
Br4A 0.0463(14) 0.0481(14) 0.030(2) 0.0168(12) 0.0016(13) 0.0015(10)
F1A 0.052(4) 0.163(6) 0.126(10) 0.050(10) 0.042(6) 0.030(4)
F2A 0.053(3) 0.119(4) 0.143(12) -0.006(12) -0.014(8) 0.025(3)
F3A 0.072(9) 0.093(7) 0.090(10) 0.007(8) -0.015(7) 0.009(6)
F8A 0.069(2) 0.076(2) 0.082(2) 0.016(2) 0.0055(19) -0.033(2)
F9A 0.091(14) 0.048(9) 0.081(13) -0.020(8) -0.017(10) -0.030(9)
F10A 0.108(18) 0.068(7) 0.055(6) -0.014(5) -0.007(6) 0.026(8)
C1A 0.043(7) 0.064(4) 0.060(11) 0.013(10) 0.011(8) 0.005(5)
C2A 0.044(4) 0.075(4) 0.074(7) 0.000(5) 0.013(4) 0.008(3)
C3A 0.043(5) 0.064(6) 0.074(12) 0.026(9) 0.013(7) 0.005(4)
C4A 0.044(4) 0.075(4) 0.074(7) 0.000(5) 0.013(4) 0.008(3)
C5A 0.023(10) 0.043(3) 0.070(14) -0.013(7) 0.021(6) 0.000(7)
C6A 0.043(3) 0.044(3) 0.089(5) -0.009(3) 0.019(3) -0.003(2)
C13A 0.055(3) 0.027(2) 0.052(3) 0.002(2) 0.004(2) 0.002(2)
C14A 0.057(3) 0.033(2) 0.052(2) 0.0012(19) 0.002(2) 0.0040(19)
C15A 0.068(3) 0.045(2) 0.062(3) 0.002(2) -0.002(2) -0.004(2)
C16A 0.068(4) 0.035(3) 0.084(5) -0.005(3) -0.014(4) -0.014(3)
C17A 0.068(3) 0.045(2) 0.062(3) 0.002(2) -0.002(2) -0.004(2)
C18A 0.057(3) 0.033(2) 0.052(2) 0.0012(19) 0.002(2) 0.0040(19)
Br1B 0.082(3) 0.130(3) 0.101(3) -0.005(2) 0.055(3) -0.002(2)
Br2B 0.071(4) 0.072(2) 0.049(3) -0.003(2) -0.016(2) 0.014(2)
Br3B 0.134(6) 0.051(2) 0.033(2) 0.0028(14) 0.013(3) 0.001(3)
Br4B 0.0446(17) 0.0444(18) 0.029(3) 0.0174(16) -0.0017(16) -0.0016(12)
F1B 0.052(4) 0.163(6) 0.126(10) 0.050(10) 0.042(6) 0.030(4)
F2B 0.053(3) 0.119(4) 0.143(12) -0.006(12) -0.014(8) 0.025(3)
F3B 0.072(9) 0.093(7) 0.090(10) 0.007(8) -0.015(7) 0.009(6)
F8B 0.069(2) 0.076(2) 0.082(2) 0.016(2) 0.0055(19) -0.033(2)
F9B 0.084(11) 0.062(15) 0.088(19) -0.036(9) -0.004(13) -0.009(11)
F10B 0.074(13) 0.065(14) 0.078(11) -0.034(8) -0.021(7) -0.009(13)
C1B 0.043(7) 0.064(4) 0.060(11) 0.013(10) 0.011(8) 0.005(5)
C2B 0.044(4) 0.075(4) 0.074(7) 0.000(5) 0.013(4) 0.008(3)
C3B 0.043(5) 0.064(6) 0.074(12) 0.026(9) 0.013(7) 0.005(4)
C4B 0.044(4) 0.075(4) 0.074(7) 0.000(5) 0.013(4) 0.008(3)
C5B 0.023(10) 0.043(3) 0.070(14) -0.013(7) 0.021(6) 0.000(7)
C6B 0.043(3) 0.044(3) 0.089(5) -0.009(3) 0.019(3) -0.003(2)
C13B 0.055(3) 0.027(2) 0.052(3) 0.002(2) 0.004(2) 0.002(2)
C14B 0.057(3) 0.033(2) 0.052(2) 0.0012(19) 0.002(2) 0.0040(19)
C15B 0.068(3) 0.045(2) 0.062(3) 0.002(2) -0.002(2) -0.004(2)
C16B 0.068(4) 0.035(3) 0.084(5) -0.005(3) -0.014(4) -0.014(3)
C17B 0.068(3) 0.045(2) 0.062(3) 0.002(2) -0.002(2) -0.004(2)
C18B 0.057(3) 0.033(2) 0.052(2) 0.0012(19) 0.002(2) 0.0040(19)
N3A 0.080(9) 0.027(5) 0.114(11) 0.000 0.000 0.001(6)
N5A 0.076(6) 0.061(5) 0.047(4) 0.008(4) -0.005(4) 0.004(4)
C24A 0.059(4) 0.053(3) 0.056(3) 0.005(3) 0.004(3) 0.001(3)
C25A 0.072(9) 0.037(6) 0.058(8) 0.000 0.000 0.001(6)
C26A 0.069(8) 0.053(6) 0.137(12) 0.002(7) 0.029(8) -0.009(6)
C27A 0.092(12) 0.092(11) 0.032(12) 0.018(8) -0.013(8) -0.002(8)
C28A 0.072(8) 0.113(10) 0.068(7) 0.001(7) -0.015(6) 0.027(8)
I1A 0.0532(18) 0.0545(8) 0.0787(4) 0.000 0.000 0.0119(10)
N3B 0.021(8) 0.075(13) 0.050(10) 0.000 0.000 -0.013(8)
N5B 0.074(11) 0.052(9) 0.071(11) -0.007(7) 0.016(9) -0.017(8)
C24B 0.059(4) 0.053(3) 0.056(3) 0.005(3) 0.004(3) 0.001(3)
C25B 0.10(2) 0.044(13) 0.047(13) 0.000 0.000 0.029(14)
C26B 0.059(11) 0.065(11) 0.061(11) 0.002(9) 0.002(9) 0.014(9)
C27B 0.092(12) 0.092(11) 0.032(12) 0.018(8) -0.013(8) -0.002(8)
C28B 0.074(15) 0.082(15) 0.089(16) -0.001(12) 0.041(13) 0.001(12)
I1B 0.0532(18) 0.0545(8) 0.0787(4) 0.000 0.000 0.0119(10)

loop_
_atom_type_symbol
_atom_type_description
_atom_type_scat_dispersion_real
_atom_type_scat_dispersion_imag
_atom_type_scat_source
C C 0.0181 0.0091 'International Tables Vol C Tables 4.2.6.8 and 6.1.1.4'
H H 0.0000 0.0000 'International Tables Vol C Tables 4.2.6.8 and 6.1.1.4'
N N 0.0311 0.0180 'International Tables Vol C Tables 4.2.6.8 and 6.1.1.4'
F F 0.0727 0.0534 'International Tables Vol C Tables 4.2.6.8 and 6.1.1.4'
Br Br -0.6763 1.2805 'International Tables Vol C Tables 4.2.6.8 and 6.1.1.4'
I I -0.3257 6.8362 'International Tables Vol C Tables 4.2.6.8 and 6.1.1.4'

loop_
_exptl_crystal_face_index_h
_exptl_crystal_face_index_k
_exptl_crystal_face_index_l
_exptl_crystal_face_perp_dist
-33 0 -43 0.0349
20 12 0 0.0384
-20 -12 0 0.0243
33 0 43 0.0285
-20 12 0 0.0328
20 -12 0 0.0238
-2 2 -5 0.0205
0 0 0 0.0275

loop_
_geom_angle_atom_site_label_1
_geom_angle_atom_site_label_2
_geom_angle_atom_site_label_3
_geom_angle
_geom_angle_site_symmetry_1
_geom_angle_site_symmetry_3
_geom_angle_publ_flag
C20 N1 C19 120.7(4) . 4_566 ?
C20 N1 C19 120.7(4) . . ?
C19 N1 C19 118.7(9) 4_566 . ?
C21 N2 C23 121.4(5) . . ?
C21 N2 C22 119.2(5) . . ?
C23 N2 C22 117.1(6) . . ?
N1 C19 H19A 109.5 . . ?
N1 C19 H19B 109.5 . . ?
H19A C19 H19B 109.5 . . ?
N1 C19 H19C 109.5 . . ?
H19A C19 H19C 109.5 . . ?
H19B C19 H19C 109.5 . . ?
N1 C20 C21 150.5(3) . . ?
N1 C20 C21 150.5(3) . 4_566 ?
C21 C20 C21 59.0(6) . 4_566 ?
N2 C21 C21 150.3(3) . 4_566 ?
N2 C21 C20 149.0(6) . . ?
C21 C21 C20 60.5(3) 4_566 . ?
N2 C22 H22A 109.5 . . ?
N2 C22 H22B 109.5 . . ?
H22A C22 H22B 109.5 . . ?
N2 C22 H22C 109.5 . . ?
H22A C22 H22C 109.5 . . ?
H22B C22 H22C 109.5 . . ?
N2 C23 H23A 109.5 . . ?
N2 C23 H23B 109.5 . . ?
H23A C23 H23B 109.5 . . ?
N2 C23 H23C 109.5 . . ?
H23A C23 H23C 109.5 . . ?
H23B C23 H23C 109.5 . . ?
C12 C7 C8 116.8(6) . . ?
C12 C7 C6B 122.2(5) . . ?
C8 C7 C6B 121.0(5) . . ?
C12 C7 C6A 122.2(5) . . ?
C8 C7 C6A 121.0(5) . . ?
F5 C8 C7 120.2(6) . . ?
F5 C8 C9 118.9(5) . . ?
C7 C8 C9 120.9(5) . . ?
F6 C9 C10 120.0(6) . . ?
F6 C9 C8 120.0(5) . . ?
C10 C9 C8 120.1(5) . . ?
F7 C10 C9 118.6(5) . . ?
F7 C10 C11 120.1(5) . . ?
C9 C10 C11 121.3(6) . . ?
C12 C11 C10 116.2(5) . . ?
C12 C11 C13B 123.1(5) . . ?
C10 C11 C13B 120.8(5) . . ?
C12 C11 C13A 123.1(5) . . ?
C10 C11 C13A 120.8(5) . . ?
F4 C12 C7 117.5(5) . . ?
F4 C12 C11 117.6(5) . . ?
C7 C12 C11 124.9(5) . . ?
C2A C1A C6A 115.2(10) . . ?
C2A C1A Br1A 120.0(13) . . ?
C6A C1A Br1A 124.4(11) . . ?
F1A C2A C1A 120.9(13) . . ?
F1A C2A C3A 117.4(11) . . ?
C1A C2A C3A 121.2(11) . . ?
F2A C3A C4A 120.4(14) . . ?
F2A C3A C2A 120.1(12) . . ?
C4A C3A C2A 119.1(11) . . ?
F3A C4A C5A 121.5(13) . . ?
F3A C4A C3A 119.0(12) . . ?
C5A C4A C3A 119.5(13) . . ?
C6A C5A C4A 123.1(9) . . ?
C6A C5A Br2A 114.3(16) . . ?
C4A C5A Br2A 122.6(16) . . ?
C5A C6A C1A 121.5(11) . . ?
C5A C6A C7 125.5(9) . . ?
C1A C6A C7 112.9(8) . . ?
C14A C13A C18A 120.3(8) . . ?
C14A C13A C11 120.2(5) . . ?
C18A C13A C11 119.5(8) . . ?
C15A C14A C13A 119.5(5) . . ?
C15A C14A Br4A 120.6(5) . . ?
C13A C14A Br4A 119.9(5) . . ?
F8A C15A C16A 118.2(6) . . ?
F8A C15A C14A 120.8(6) . . ?
C16A C15A C14A 120.9(6) . . ?
C15A C16A C17A 119.9(6) . . ?
C15A C16A F9A 125.1(15) . . ?
C17A C16A F9A 114.8(15) . . ?
F10A C17A C18A 124.1(18) . . ?
F10A C17A C16A 114.8(14) . . ?
C18A C17A C16A 121.0(13) . . ?
C17A C18A C13A 117.7(18) . . ?
C17A C18A Br3A 124.4(17) . . ?
C13A C18A Br3A 117.7(7) . . ?
C6B C1B C2B 130(2) . . ?
C6B C1B Br1B 109.3(16) . . ?
C2B C1B Br1B 121(3) . . ?
F1B C2B C3B 124(2) . . ?
F1B C2B C1B 117(3) . . ?
C3B C2B C1B 119(2) . . ?
F2B C3B C2B 112(2) . . ?
F2B C3B C4B 129(2) . . ?
C2B C3B C4B 119(2) . . ?
F3B C4B C3B 111(2) . . ?
F3B C4B C5B 122(2) . . ?
C3B C4B C5B 126(2) . . ?
C4B C5B C6B 113.9(18) . . ?
C4B C5B Br2B 113(3) . . ?
C6B C5B Br2B 133(3) . . ?
C1B C6B C7 134.7(12) . . ?
C1B C6B C5B 112.1(18) . . ?
C7 C6B C5B 113.1(16) . . ?
C18B C13B C14B 118.4(11) . . ?
C18B C13B C11 121.2(11) . . ?
C14B C13B C11 120.2(5) . . ?
C15B C14B C13B 119.5(5) . . ?
C15B C14B Br4B 119.0(5) . . ?
C13B C14B Br4B 121.2(5) . . ?
F8B C15B C16B 118.2(6) . . ?
F8B C15B C14B 120.8(6) . . ?
C16B C15B C14B 120.9(6) . . ?
F9B C16B C15B 112(2) . . ?
F9B C16B C17B 127(2) . . ?
C15B C16B C17B 119.9(6) . . ?
F10B C17B C18B 121(2) . . ?
F10B C17B C16B 121.0(15) . . ?
C18B C17B C16B 118.3(17) . . ?
C17B C18B C13B 122(3) . . ?
C17B C18B Br3B 113(2) . . ?
C13B C18B Br3B 123.7(10) . . ?
C25A N3A C26A 118.5(8) . . ?
C25A N3A C26A 118.5(8) . 6_556 ?
C26A N3A C26A 118.1(14) . 6_556 ?
C24A N5A C27A 117.1(14) . . ?
C24A N5A C28A 120.4(8) . . ?
C27A N5A C28A 122.0(13) . . ?
N5A C24A C25A 151.7(7) . . ?
N5A C24A C24A 148.3(5) . 6_556 ?
C25A C24A C24A 59.6(4) . 6_556 ?
N3A C25A C24A 149.3(4) . 6_556 ?
N3A C25A C24A 149.3(4) . . ?
C24A C25A C24A 60.8(8) 6_556 . ?
N3A C26A H26A 109.5 . . ?
N3A C26A H26B 109.5 . . ?
H26A C26A H26B 109.5 . . ?
N3A C26A H26C 109.5 . . ?
H26A C26A H26C 109.5 . . ?
H26B C26A H26C 109.5 . . ?
N5A C27A H27A 109.5 . . ?
N5A C27A H27B 109.5 . . ?
H27A C27A H27B 109.5 . . ?
N5A C27A H27C 109.5 . . ?
H27A C27A H27C 109.5 . . ?
H27B C27A H27C 109.5 . . ?
N5A C28A H28A 109.5 . . ?
N5A C28A H28B 109.5 . . ?
H28A C28A H28B 109.5 . . ?
N5A C28A H28C 109.5 . . ?
H28A C28A H28C 109.5 . . ?
H28B C28A H28C 109.5 . . ?
C25B N3B C26B 119.0(10) . . ?
C25B N3B C26B 119.0(10) . 6_556 ?
C26B N3B C26B 118(2) . 6_556 ?
C24B N5B C28B 122.7(16) . . ?
C24B N5B C27B 120(3) . . ?
C28B N5B C27B 117(3) . . ?
C25B C24B N5B 150.3(12) . . ?
N3B C25B C24B 148.2(10) . . ?
N3B C26B H26D 109.5 . . ?
N3B C26B H26E 109.5 . . ?
H26D C26B H26E 109.5 . . ?
N3B C26B H26F 109.5 . . ?
H26D C26B H26F 109.5 . . ?
H26E C26B H26F 109.5 . . ?
N5B C27B H27D 109.5 . . ?
N5B C27B H27E 109.5 . . ?
H27D C27B H27E 109.5 . . ?
N5B C27B H27F 109.5 . . ?
H27D C27B H27F 109.5 . . ?
H27E C27B H27F 109.5 . . ?
N5B C28B H28D 109.5 . . ?
N5B C28B H28E 109.5 . . ?
H28D C28B H28E 109.5 . . ?
N5B C28B H28F 109.5 . . ?
H28D C28B H28F 109.5 . . ?
H28E C28B H28F 109.5 . . ?

loop_
_geom_bond_atom_site_label_1
_geom_bond_atom_site_label_2
_geom_bond_distance
_geom_bond_site_symmetry_2
_geom_bond_publ_flag
N1 C20 1.343(11) . ?
N1 C19 1.463(9) 4_566 ?
N1 C19 1.463(9) . ?
N2 C21 1.333(8) . ?
N2 C23 1.435(8) . ?
N2 C22 1.464(8) . ?
C19 H19A 0.9800 . ?
C19 H19B 0.9800 . ?
C19 H19C 0.9800 . ?
C20 C21 1.367(9) . ?
C20 C21 1.367(9) 4_566 ?
C21 C21 1.347(12) 4_566 ?
C22 H22A 0.9800 . ?
C22 H22B 0.9800 . ?
C22 H22C 0.9800 . ?
C23 H23A 0.9800 . ?
C23 H23B 0.9800 . ?
C23 H23C 0.9800 . ?
F4 C12 1.354(6) . ?
F5 C8 1.330(6) . ?
F6 C9 1.345(6) . ?
F7 C10 1.337(7) . ?
C7 C12 1.373(8) . ?
C7 C8 1.381(8) . ?
C7 C6B 1.486(9) . ?
C7 C6A 1.486(9) . ?
C8 C9 1.382(9) . ?
C9 C10 1.374(8) . ?
C10 C11 1.386(7) . ?
C11 C12 1.379(8) . ?
C11 C13B 1.484(7) . ?
C11 C13A 1.484(7) . ?
Br1A C1A 1.893(12) . ?
Br2A C5A 2.047(14) . ?
Br3A C18A 1.87(3) . ?
Br4A C14A 1.796(10) . ?
F1A C2A 1.355(11) . ?
F2A C3A 1.330(12) . ?
F3A C4A 1.315(13) . ?
F8A C15A 1.355(7) . ?
F9A C16A 1.40(4) . ?
F10A C17A 1.359(12) . ?
C1A C2A 1.37(2) . ?
C1A C6A 1.45(2) . ?
C2A C3A 1.398(17) . ?
C3A C4A 1.364(17) . ?
C4A C5A 1.33(3) . ?
C5A C6A 1.29(3) . ?
C13A C14A 1.384(8) . ?
C13A C18A 1.42(3) . ?
C14A C15A 1.373(8) . ?
C15A C16A 1.371(9) . ?
C16A C17A 1.381(8) . ?
C17A C18A 1.381(11) . ?
Br1B C1B 1.91(3) . ?
Br2B C5B 1.62(3) . ?
Br3B C18B 1.92(4) . ?
Br4B C14B 2.036(13) . ?
F1B C2B 1.351(17) . ?
F2B C3B 1.347(16) . ?
F3B C4B 1.327(17) . ?
F8B C15B 1.355(7) . ?
F9B C16B 1.25(6) . ?
F10B C17B 1.347(15) . ?
C1B C6B 1.37(4) . ?
C1B C2B 1.39(4) . ?
C2B C3B 1.36(3) . ?
C3B C4B 1.37(3) . ?
C4B C5B 1.45(6) . ?
C5B C6B 1.58(5) . ?
C13B C18B 1.37(4) . ?
C13B C14B 1.384(8) . ?
C14B C15B 1.373(8) . ?
C15B C16B 1.371(9) . ?
C16B C17B 1.381(8) . ?
C17B C18B 1.363(14) . ?
N3A C25A 1.339(19) . ?
N3A C26A 1.476(14) . ?
N3A C26A 1.476(14) 6_556 ?
N5A C24A 1.315(10) . ?
N5A C27A 1.39(3) . ?
N5A C28A 1.466(16) . ?
C24A C25A 1.359(14) . ?
C24A C24A 1.375(12) 6_556 ?
C26A H26A 0.9800 . ?
C26A H26B 0.9800 . ?
C26A H26C 0.9800 . ?
C27A H27A 0.9800 . ?
C27A H27B 0.9800 . ?
C27A H27C 0.9800 . ?
C28A H28A 0.9800 . ?
C28A H28B 0.9800 . ?
C28A H28C 0.9800 . ?
N3B C25B 1.35(4) . ?
N3B C26B 1.45(2) . ?
N3B C26B 1.45(2) 6_556 ?
N5B C24B 1.362(16) . ?
N5B C28B 1.46(3) . ?
N5B C27B 1.65(5) . ?
C24B C25B 1.35(3) . ?
C26B H26D 0.9800 . ?
C26B H26E 0.9800 . ?
C26B H26F 0.9800 . ?
C27B H27D 0.9800 . ?
C27B H27E 0.9800 . ?
C27B H27F 0.9800 . ?
C28B H28D 0.9800 . ?
C28B H28E 0.9800 . ?
C28B H28F 0.9800 . ?

loop_
_exptl_oxdiff_crystal_face_indexfrac_h
_exptl_oxdiff_crystal_face_indexfrac_k
_exptl_oxdiff_crystal_face_indexfrac_l
_exptl_oxdiff_crystal_face_x
_exptl_oxdiff_crystal_face_y
_exptl_oxdiff_crystal_face_z
-33.0209 0.0189 -43.0536 -2.2447 -1.8834 0.1420
20.0230 11.9805 0.0650 0.5445 1.5296 2.3300
-20.0230 -11.9805 -0.0650 -0.5445 -1.5296 -2.3300
33.0209 -0.0189 43.0536 2.2447 1.8834 -0.1420
-20.0471 12.0043 -0.0500 -0.4041 -1.3412 2.4736
20.0471 -12.0043 0.0500 0.4041 1.3412 -2.4736
-1.9668 2.2325 -4.9811 -0.2029 -0.0673 0.4567
-0.0116 -0.2317 -0.0002 -0.0016 -0.0027 -0.0464
